data_1529354
loop_
_publ_author_name
'Prasad, Poonam Rajesh'
'Singh, Harkesh B.'
'Butcher, Ray J.'

_publ_section_title
;
 Synthesis, Structure and Antioxidant Activity of Cyclohexene-Fused
 Selenuranes and Related Derivatives.
;
_journal_issue 7
_journal_name_full 'Molecules (Basel, Switzerland)'
_journal_page_first 12670
_journal_page_last 12685
_journal_paper_doi 10.3390/molecules200712670
_journal_volume 20
_journal_year 2015
_chemical_formula_moiety 'C14 H22 O2 Se'
_chemical_formula_sum 'C14 H22 O2 Se'
_chemical_formula_weight 301.28
_chemical_name_systematic
; 
 ? 
;
_space_group_IT_number 13
_symmetry_cell_setting monoclinic
_symmetry_space_group_name_Hall '-P 2yc'
_symmetry_space_group_name_H-M 'P 1 2/c 1'
_atom_sites_solution_hydrogens geom
_atom_sites_solution_primary direct
_atom_sites_solution_secondary difmap
_audit_creation_method SHELXL-97
_cell_angle_alpha 90.00
_cell_angle_beta 116.096(8)
_cell_angle_gamma 90.00
_cell_formula_units_Z 4
_cell_length_a 8.7358(12)
_cell_length_b 9.1761(12)
_cell_length_c 19.689(2)
_cell_measurement_reflns_used 3155
_cell_measurement_temperature 295(2)
_cell_measurement_theta_max 32.6070
_cell_measurement_theta_min 5.1091
_cell_volume 1417.4(3)
_computing_cell_refinement
;
CrysAlisPro, Oxford Diffraction Ltd.,
Version 1.171.33.55 (release 05-01-2010 CrysAlis171 .NET)
(compiled Jan  5 2010,16:28:46)
;
_computing_data_collection
;
CrysAlisPro, Oxford Diffraction Ltd.,
Version 1.171.33.55 (release 05-01-2010 CrysAlis171 .NET)
(compiled Jan  5 2010,16:28:46)
;
_computing_data_reduction
;
CrysAlisPro, Oxford Diffraction Ltd.,
Version 1.171.33.55 (release 05-01-2010 CrysAlis171 .NET)
(compiled Jan  5 2010,16:28:46)
;
_computing_structure_refinement 'SHELXL-97 (Sheldrick, 1997)'
_computing_structure_solution 'SHELXS-97 (Sheldrick, 1990)'
_diffrn_ambient_temperature 295(2)
_diffrn_detector_area_resol_mean 10.5081
_diffrn_measured_fraction_theta_full 0.990
_diffrn_measured_fraction_theta_max 0.990
_diffrn_measurement_device_type 'Xcalibur, Ruby, Gemini'
_diffrn_measurement_method '\w scans'
_diffrn_radiation_monochromator graphite
_diffrn_radiation_source 'Enhance (Mo) X-ray Source'
_diffrn_radiation_type MoK\a
_diffrn_radiation_wavelength 0.71073
_diffrn_reflns_av_R_equivalents 0.0688
_diffrn_reflns_av_sigmaI/netI 0.0623
_diffrn_reflns_limit_h_max 10
_diffrn_reflns_limit_h_min -8
_diffrn_reflns_limit_k_max 8
_diffrn_reflns_limit_k_min -10
_diffrn_reflns_limit_l_max 21
_diffrn_reflns_limit_l_min -23
_diffrn_reflns_number 7290
_diffrn_reflns_theta_full 25.00
_diffrn_reflns_theta_max 25.19
_diffrn_reflns_theta_min 5.12
_exptl_absorpt_coefficient_mu 2.639
_exptl_absorpt_correction_T_max 1.00000
_exptl_absorpt_correction_T_min 0.25090
_exptl_absorpt_correction_type multi-scan
_exptl_absorpt_process_details
;
CrysAlisPro, Oxford Diffraction Ltd.,
Version 1.171.33.55 (release 05-01-2010 CrysAlis171 .NET)
(compiled Jan  5 2010,16:28:46)
Empirical absorption correction using spherical harmonics,
 implemented in SCALE3 ABSPACK scaling algorithm.
;
_exptl_crystal_colour colorless
_exptl_crystal_density_diffrn 1.412
_exptl_crystal_density_method 'not measured'
_exptl_crystal_description 'needle plate'
_exptl_crystal_F_000 624
_exptl_crystal_size_max 0.55
_exptl_crystal_size_mid 0.25
_exptl_crystal_size_min 0.08
_refine_diff_density_max 0.793
_refine_diff_density_min -0.609
_refine_diff_density_rms 0.082
_refine_ls_extinction_method none
_refine_ls_goodness_of_fit_ref 1.024
_refine_ls_hydrogen_treatment constr
_refine_ls_matrix_type full
_refine_ls_number_parameters 158
_refine_ls_number_reflns 2522
_refine_ls_number_restraints 17
_refine_ls_restrained_S_all 1.021
_refine_ls_R_factor_all 0.0888
_refine_ls_R_factor_gt 0.0567
_refine_ls_shift/su_max 0.000
_refine_ls_shift/su_mean 0.000
_refine_ls_structure_factor_coef Fsqd
_refine_ls_weighting_details 'calc w=1/[\s^2^(Fo^2^)+(0.0873P)^2^] where P=(Fo^2^+2Fc^2^)/3'
_refine_ls_weighting_scheme calc
_refine_ls_wR_factor_gt 0.1414
_refine_ls_wR_factor_ref 0.1529
_reflns_number_gt 1685
_reflns_number_total 2522
_reflns_threshold_expression I>2\s(I)
_cod_data_source_file PS-ALSE.CIF
_cod_data_source_block ps-alse
_cod_database_code 1529354

loop_
_symmetry_equiv_pos_as_xyz
'x, y, z'
'-x, y, -z+1/2'
'-x, -y, -z'
'x, -y, z-1/2'

loop_
_atom_site_label
_atom_site_type_symbol
_atom_site_fract_x
_atom_site_fract_y
_atom_site_fract_z
_atom_site_U_iso_or_equiv
_atom_site_adp_type
_atom_site_occupancy
_atom_site_symmetry_multiplicity
_atom_site_calc_flag
_atom_site_refinement_flags
_atom_site_disorder_assembly
_atom_site_disorder_group
Se Se 0.15183(8) 0.65442(6) 0.50334(3) 0.0619(3) Uani 1 1 d . . .
O1A O 0.3323(5) 0.4588(5) 0.7346(2) 0.0861(13) Uani 1 1 d . . .
H1A H 0.4156 0.5125 0.7530 0.103 Uiso 1 1 calc R . .
C1A C 0.1931(6) 0.7525(6) 0.5971(2) 0.0464(12) Uani 1 1 d . A .
C2A C 0.1834(8) 0.9156(7) 0.5913(3) 0.0709(16) Uani 1 1 d . . .
H2AA H 0.2492 0.9491 0.5654 0.085 Uiso 1 1 calc R A .
H2AB H 0.0658 0.9446 0.5613 0.085 Uiso 1 1 calc R . .
C3A C 0.2498(10) 0.9868(7) 0.6675(4) 0.091(2) Uani 1 1 d . A .
H3AA H 0.2181 1.0890 0.6614 0.109 Uiso 1 1 calc R . .
H3AB H 0.3732 0.9808 0.6923 0.109 Uiso 1 1 calc R . .
C4A C 0.1787(11) 0.9137(9) 0.7156(4) 0.103(2) Uani 1 1 d . . .
H4AA H 0.0555 0.9232 0.6916 0.124 Uiso 1 1 calc R A .
H4AB H 0.2219 0.9623 0.7643 0.124 Uiso 1 1 calc R . .
C5A C 0.2260(9) 0.7531(7) 0.7277(3) 0.0727(18) Uani 1 1 d . A .
H5AA H 0.3426 0.7444 0.7664 0.087 Uiso 1 1 calc R . .
H5AB H 0.1530 0.7049 0.7463 0.087 Uiso 1 1 calc R . .
C6A C 0.2104(7) 0.6757(5) 0.6575(3) 0.0461(13) Uani 1 1 d . . .
C7A C 0.2155(7) 0.5138(6) 0.6628(3) 0.0596(15) Uani 1 1 d . A .
H7AA H 0.1022 0.4785 0.6516 0.072 Uiso 1 1 calc R . .
H7AB H 0.2460 0.4752 0.6245 0.072 Uiso 1 1 calc R . .
O1BA O 0.1537(5) 0.6150(5) 0.3127(2) 0.0749(12) Uani 0.752(18) 1 d PD A 1
H1BA H 0.1765 0.6268 0.2769 0.112 Uiso 0.752(18) 1 calc PR A 1
C1BA C 0.3514(6) 0.7194(6) 0.4930(2) 0.0459(12) Uani 0.752(18) 1 d PD A 1
C2BA C 0.5150(7) 0.7174(7) 0.5653(3) 0.0653(16) Uani 0.752(18) 1 d PD A 1
H2BA H 0.5462 0.6175 0.5816 0.078 Uiso 0.752(18) 1 calc PR A 1
H2BB H 0.4983 0.7684 0.6047 0.078 Uiso 0.752(18) 1 calc PR A 1
C3BA C 0.6588(11) 0.7905(17) 0.5532(5) 0.084(4) Uani 0.752(18) 1 d PD A 1
H3BA H 0.6464 0.8952 0.5553 0.101 Uiso 0.752(18) 1 calc PR A 1
H3BB H 0.7664 0.7638 0.5950 0.101 Uiso 0.752(18) 1 calc PR A 1
C4BA C 0.6673(9) 0.7557(10) 0.4841(4) 0.094(2) Uani 0.752(18) 1 d PD A 1
H4BA H 0.7033 0.6551 0.4863 0.113 Uiso 0.752(18) 1 calc PR A 1
H4BB H 0.7533 0.8167 0.4798 0.113 Uiso 0.752(18) 1 calc PR A 1
C5BA C 0.5026(8) 0.7760(7) 0.4153(3) 0.0644(15) Uani 0.752(18) 1 d PD A 1
H5BA H 0.5021 0.7124 0.3758 0.077 Uiso 0.752(18) 1 calc PR A 1
H5BB H 0.4974 0.8756 0.3978 0.077 Uiso 0.752(18) 1 calc PR A 1
C6BA C 0.3431(6) 0.7459(5) 0.4255(3) 0.0429(11) Uani 0.752(18) 1 d PD A 1
C7BA C 0.1800(7) 0.7479(6) 0.3537(3) 0.0537(14) Uani 0.752(18) 1 d PD A 1
H7BA H 0.0850 0.7644 0.3657 0.064 Uiso 0.752(18) 1 calc PR A 1
H7BB H 0.1832 0.8280 0.3221 0.064 Uiso 0.752(18) 1 calc PR A 1
O1BB O 0.1537(5) 0.6150(5) 0.3127(2) 0.0749(12) Uani 0.248(18) 1 d PD A 2
H1BB H 0.2322 0.6021 0.3013 0.112 Uiso 0.248(18) 1 calc PR A 2
C1BB C 0.3514(6) 0.7194(6) 0.4930(2) 0.0459(12) Uani 0.248(18) 1 d PD A 2
C2BB C 0.5150(7) 0.7174(7) 0.5653(3) 0.0653(16) Uani 0.248(18) 1 d PD A 2
H2BC H 0.5095 0.6395 0.5975 0.078 Uiso 0.248(18) 1 calc PR A 2
H2BD H 0.5259 0.8087 0.5919 0.078 Uiso 0.248(18) 1 calc PR A 2
C3BB C 0.671(2) 0.696(4) 0.5516(12) 0.084(4) Uani 0.248(18) 1 d PD A 2
H3BC H 0.7678 0.7372 0.5942 0.101 Uiso 0.248(18) 1 calc PR A 2
H3BD H 0.6910 0.5919 0.5515 0.101 Uiso 0.248(18) 1 calc PR A 2
C4BB C 0.6673(9) 0.7557(10) 0.4841(4) 0.094(2) Uani 0.248(18) 1 d PD A 2
H4BC H 0.7388 0.6944 0.4698 0.113 Uiso 0.248(18) 1 calc PR A 2
H4BD H 0.7221 0.8504 0.4971 0.113 Uiso 0.248(18) 1 calc PR A 2
C5BB C 0.5026(8) 0.7760(7) 0.4153(3) 0.0644(15) Uani 0.248(18) 1 d PD A 2
H5BC H 0.5021 0.7124 0.3758 0.077 Uiso 0.248(18) 1 calc PR A 2
H5BD H 0.4974 0.8756 0.3978 0.077 Uiso 0.248(18) 1 calc PR A 2
C6BB C 0.3431(6) 0.7459(5) 0.4255(3) 0.0429(11) Uani 0.248(18) 1 d PD A 2
C7BB C 0.1800(7) 0.7479(6) 0.3537(3) 0.0537(14) Uani 0.248(18) 1 d PD A 2
H7BC H 0.0850 0.7644 0.3657 0.064 Uiso 0.248(18) 1 calc PR A 2
H7BD H 0.1832 0.8280 0.3221 0.064 Uiso 0.248(18) 1 calc PR A 2

loop_
_atom_site_aniso_label
_atom_site_aniso_U_11
_atom_site_aniso_U_22
_atom_site_aniso_U_33
_atom_site_aniso_U_23
_atom_site_aniso_U_13
_atom_site_aniso_U_12
Se 0.0672(4) 0.0869(5) 0.0358(3) -0.0089(3) 0.0264(3) -0.0317(3)
O1A 0.081(3) 0.107(3) 0.061(3) 0.033(2) 0.022(2) 0.012(3)
C1A 0.040(3) 0.064(4) 0.032(2) -0.001(2) 0.013(2) -0.007(2)
C2A 0.064(4) 0.071(4) 0.071(4) 0.006(3) 0.024(3) -0.006(3)
C3A 0.108(6) 0.070(4) 0.106(6) -0.015(4) 0.058(5) -0.001(4)
C4A 0.127(7) 0.099(5) 0.103(6) -0.041(5) 0.068(5) -0.007(5)
C5A 0.086(5) 0.098(5) 0.049(3) -0.010(3) 0.043(3) -0.002(4)
C6A 0.048(3) 0.063(4) 0.030(2) -0.002(2) 0.020(2) -0.005(2)
C7A 0.065(4) 0.070(4) 0.046(3) 0.006(3) 0.027(3) -0.005(3)
O1BA 0.077(3) 0.094(3) 0.047(2) -0.016(2) 0.0210(19) -0.001(2)
C1BA 0.052(3) 0.049(3) 0.040(3) -0.002(2) 0.024(2) -0.004(2)
C2BA 0.065(4) 0.081(4) 0.038(3) 0.002(3) 0.012(3) -0.020(3)
C3BA 0.047(4) 0.130(11) 0.070(5) -0.041(6) 0.022(4) -0.012(6)
C4BA 0.071(5) 0.128(6) 0.087(5) 0.026(5) 0.038(4) -0.008(4)
C5BA 0.078(4) 0.070(4) 0.060(3) -0.007(3) 0.043(3) -0.017(3)
C6BA 0.053(3) 0.042(3) 0.041(3) 0.000(2) 0.027(2) -0.002(2)
C7BA 0.063(4) 0.060(4) 0.045(3) 0.011(3) 0.030(3) 0.007(3)
O1BB 0.077(3) 0.094(3) 0.047(2) -0.016(2) 0.0210(19) -0.001(2)
C1BB 0.052(3) 0.049(3) 0.040(3) -0.002(2) 0.024(2) -0.004(2)
C2BB 0.065(4) 0.081(4) 0.038(3) 0.002(3) 0.012(3) -0.020(3)
C3BB 0.047(4) 0.130(11) 0.070(5) -0.041(6) 0.022(4) -0.012(6)
C4BB 0.071(5) 0.128(6) 0.087(5) 0.026(5) 0.038(4) -0.008(4)
C5BB 0.078(4) 0.070(4) 0.060(3) -0.007(3) 0.043(3) -0.017(3)
C6BB 0.053(3) 0.042(3) 0.041(3) 0.000(2) 0.027(2) -0.002(2)
C7BB 0.063(4) 0.060(4) 0.045(3) 0.011(3) 0.030(3) 0.007(3)

loop_
_atom_type_symbol
_atom_type_description
_atom_type_scat_dispersion_real
_atom_type_scat_dispersion_imag
_atom_type_scat_source
C C 0.0033 0.0016 'International Tables Vol C Tables 4.2.6.8 and 6.1.1.4'
H H 0.0000 0.0000 'International Tables Vol C Tables 4.2.6.8 and 6.1.1.4'
O O 0.0106 0.0060 'International Tables Vol C Tables 4.2.6.8 and 6.1.1.4'
Se Se -0.0929 2.2259 'International Tables Vol C Tables 4.2.6.8 and 6.1.1.4'

loop_
_geom_angle_atom_site_label_1
_geom_angle_atom_site_label_2
_geom_angle_atom_site_label_3
_geom_angle
C1BA Se C1A 99.1(2)
C7A O1A H1A 109.5
C6A C1A C2A 125.1(5)
C6A C1A Se 120.3(4)
C2A C1A Se 114.2(3)
C3A C2A C1A 112.0(5)
C3A C2A H2AA 109.2
C1A C2A H2AA 109.2
C3A C2A H2AB 109.2
C1A C2A H2AB 109.2
H2AA C2A H2AB 107.9
C2A C3A C4A 110.6(6)
C2A C3A H3AA 109.5
C4A C3A H3AA 109.5
C2A C3A H3AB 109.5
C4A C3A H3AB 109.5
H3AA C3A H3AB 108.1
C3A C4A C5A 111.8(6)
C3A C4A H4AA 109.3
C5A C4A H4AA 109.3
C3A C4A H4AB 109.3
C5A C4A H4AB 109.3
H4AA C4A H4AB 107.9
C6A C5A C4A 113.9(5)
C6A C5A H5AA 108.8
C4A C5A H5AA 108.8
C6A C5A H5AB 108.8
C4A C5A H5AB 108.8
H5AA C5A H5AB 107.7
C1A C6A C7A 125.2(4)
C1A C6A C5A 119.9(5)
C7A C6A C5A 114.8(4)
O1A C7A C6A 114.2(4)
O1A C7A H7AA 108.7
C6A C7A H7AA 108.7
O1A C7A H7AB 108.7
C6A C7A H7AB 108.7
H7AA C7A H7AB 107.6
C7BA O1BA H1BA 109.5
C6BA C1BA C2BA 124.1(5)
C6BA C1BA Se 120.6(4)
C2BA C1BA Se 114.9(3)
C1BA C2BA C3BA 110.5(5)
C1BA C2BA H2BA 109.6
C3BA C2BA H2BA 109.6
C1BA C2BA H2BB 109.6
C3BA C2BA H2BB 109.6
H2BA C2BA H2BB 108.1
C4BA C3BA C2BA 116.1(7)
C4BA C3BA H3BA 108.3
C2BA C3BA H3BA 108.3
C4BA C3BA H3BB 108.3
C2BA C3BA H3BB 108.3
H3BA C3BA H3BB 107.4
C3BA C4BA C5BA 113.8(7)
C3BA C4BA H4BA 108.8
C5BA C4BA H4BA 108.8
C3BA C4BA H4BB 108.8
C5BA C4BA H4BB 108.8
H4BA C4BA H4BB 107.7
C4BA C5BA C6BA 115.5(5)
C4BA C5BA H5BA 108.4
C6BA C5BA H5BA 108.4
C4BA C5BA H5BB 108.4
C6BA C5BA H5BB 108.4
H5BA C5BA H5BB 107.5
C1BA C6BA C7BA 124.0(5)
C1BA C6BA C5BA 121.3(5)
C7BA C6BA C5BA 114.7(4)
O1BA C7BA C6BA 111.8(4)
O1BA C7BA H7BA 109.2
C6BA C7BA H7BA 109.2
O1BA C7BA H7BB 109.2
C6BA C7BA H7BB 109.2
H7BA C7BA H7BB 107.9
H3BC C3BB H3BD 107.2

loop_
_geom_bond_atom_site_label_1
_geom_bond_atom_site_label_2
_geom_bond_distance
Se C1BA 1.935(5)
Se C1A 1.939(5)
O1A C7A 1.424(5)
O1A H1A 0.8200
C1A C6A 1.333(6)
C1A C2A 1.500(9)
C2A C3A 1.499(9)
C2A H2AA 0.9700
C2A H2AB 0.9700
C3A C4A 1.501(10)
C3A H3AA 0.9700
C3A H3AB 0.9700
C4A C5A 1.521(10)
C4A H4AA 0.9700
C4A H4AB 0.9700
C5A C6A 1.505(7)
C5A H5AA 0.9700
C5A H5AB 0.9700
C6A C7A 1.489(7)
C7A H7AA 0.9700
C7A H7AB 0.9700
O1BA C7BA 1.424(7)
O1BA H1BA 0.8200
C1BA C6BA 1.321(6)
C1BA C2BA 1.509(6)
C2BA C3BA 1.532(10)
C2BA H2BA 0.9700
C2BA H2BB 0.9700
C3BA C4BA 1.430(10)
C3BA H3BA 0.9700
C3BA H3BB 0.9700
C4BA C5BA 1.493(8)
C4BA H4BA 0.9700
C4BA H4BB 0.9700
C5BA C6BA 1.519(7)
C5BA H5BA 0.9700
C5BA H5BB 0.9700
C6BA C7BA 1.503(7)
C7BA H7BA 0.9700
C7BA H7BB 0.9700
C3BB H3BC 0.9700
C3BB H3BD 0.9700

loop_
_geom_hbond_atom_site_label_D
_geom_hbond_atom_site_label_H
_geom_hbond_atom_site_label_A
_geom_hbond_distance_DH
_geom_hbond_distance_HA
_geom_hbond_distance_DA
_geom_hbond_angle_DHA
_geom_hbond_site_symmetry_A
O1A H1A O1A 0.82 2.16 2.719(9) 125.1 2_656
O1BA H1BA O1A 0.82 2.04 2.714(6) 139.3 4_565
O1BB H1BB O1A 0.82 1.95 2.714(6) 154.6 4_565

loop_
_geom_torsion_atom_site_label_1
_geom_torsion_atom_site_label_2
_geom_torsion_atom_site_label_3
_geom_torsion_atom_site_label_4
_geom_torsion
C1BA Se C1A C6A -119.8(4)
C1BA Se C1A C2A 66.7(4)
C6A C1A C2A C3A 18.2(8)
Se C1A C2A C3A -168.6(5)
C1A C2A C3A C4A -46.3(8)
C2A C3A C4A C5A 59.7(9)
C3A C4A C5A C6A -42.6(8)
C2A C1A C6A C7A 178.3(5)
Se C1A C6A C7A 5.5(8)
C2A C1A C6A C5A -1.5(9)
Se C1A C6A C5A -174.3(4)
C4A C5A C6A C1A 13.7(8)
C4A C5A C6A C7A -166.2(6)
C1A C6A C7A O1A 142.2(5)
C5A C6A C7A O1A -38.0(7)
C1A Se C1BA C6BA -145.0(4)
C1A Se C1BA C2BA 42.5(5)
C6BA C1BA C2BA C3BA 15.8(9)
Se C1BA C2BA C3BA -172.0(6)
C1BA C2BA C3BA C4BA -42.2(13)
C2BA C3BA C4BA C5BA 51.6(13)
C3BA C4BA C5BA C6BA -32.8(10)
C2BA C1BA C6BA C7BA -179.9(5)
Se C1BA C6BA C7BA 8.3(7)
C2BA C1BA C6BA C5BA 0.5(8)
Se C1BA C6BA C5BA -171.2(4)
C4BA C5BA C6BA C1BA 7.1(8)
C4BA C5BA C6BA C7BA -172.5(6)
C1BA C6BA C7BA O1BA -99.5(6)
C5BA C6BA C7BA O1BA 80.1(5)
